data_4307214
loop_
_publ_author_name
'Bing Lian'
'Christophe M. Thomas'
'Osvaldo L. Casagrande'
'Christian W. Lehmann'
'Thierry Roisnel'
'Jean-Fran\,cois Carpentier'

_publ_section_title
;
Aluminum and Zinc Complexes Based on an Amino-Bis(pyrazolyl) Ligand:
Synthesis, Structures, and Use in MMA and Lactide Polymerization
;
_journal_name_full 'Inorganic Chemistry'
_journal_page_first 328
_journal_page_last 340
_journal_paper_doi 10.1021/ic061749z
_journal_volume 46
_journal_year 2007
_chemical_compound_source 'synthesis as described'
_chemical_formula_moiety 'C22 H32 Cl1 N5 Zn1'
_chemical_formula_sum 'C22 H32 Cl N5 Zn'
_chemical_formula_weight 467.35
_chemical_name_systematic
;
 ?
;
_space_group_IT_number 14
_symmetry_cell_setting monoclinic
_symmetry_Int_Tables_number 14
_symmetry_space_group_name_Hall '-P 2ybc'
_symmetry_space_group_name_H-M 'P 1 21/c 1'
_atom_sites_solution_hydrogens geom
_atom_sites_solution_primary direct
_atom_sites_solution_secondary difmap
_audit_conform_dict_location ftp://ftp.iucr.org/pub/cif_core.dic
_audit_conform_dict_name cif_core.dic
_audit_conform_dict_version 2.3
_audit_creation_date 2005-11-03T17:22:26-00:00
_audit_creation_method 'WinGX routine CIF_UPDATE'
_cell_angle_alpha 90
_cell_angle_beta 106.436(12)
_cell_angle_gamma 90
_cell_formula_units_Z 4
_cell_length_a 8.675(2)
_cell_length_b 21.637(5)
_cell_length_c 12.645(3)
_cell_measurement_reflns_used 0
_cell_measurement_temperature 100(2)
_cell_measurement_theta_max 27.65
_cell_measurement_theta_min 2.62
_cell_measurement_wavelength 0.71073
_cell_volume 2276.5(9)
_computing_cell_refinement 'Bruker SMART'
_computing_data_collection 'Bruker SMART'
_computing_data_reduction 'Bruker SAINT'
_computing_molecular_graphics 'Ortep-3 for Windows (Farrugia, 1997)'
_computing_publication_material 'WinGX publication routines (Farrugia, 1999)'
_computing_structure_refinement 'SHELXL-97 (Sheldrick, 1997)'
_computing_structure_solution 'SIR97 (Altomare al, 1999)'
_diffrn_ambient_temperature 100(2)
_diffrn_measured_fraction_theta_full 0.983
_diffrn_measured_fraction_theta_max 0.983
_diffrn_radiation_monochromator graphite
_diffrn_radiation_probe x-ray
_diffrn_radiation_type MoK\a
_diffrn_radiation_wavelength 0.71073
_diffrn_reflns_av_R_equivalents 0.0282
_diffrn_reflns_av_unetI/netI 0.0193
_diffrn_reflns_limit_h_max 11
_diffrn_reflns_limit_h_min -10
_diffrn_reflns_limit_k_max 28
_diffrn_reflns_limit_k_min -28
_diffrn_reflns_limit_l_max 16
_diffrn_reflns_limit_l_min -16
_diffrn_reflns_number 28850
_diffrn_reflns_theta_full 27.65
_diffrn_reflns_theta_max 27.65
_diffrn_reflns_theta_min 2.62
_exptl_absorpt_coefficient_mu 1.214
_exptl_absorpt_correction_T_max 0.784
_exptl_absorpt_correction_T_min 0.695
_exptl_absorpt_correction_type multi-scan
_exptl_absorpt_process_details
;
  [Sheldrick, G.M. (2002). SADABS Bruker AXS Inc., Madison, Wisconsin, USA]
;
_exptl_crystal_colour colorless
_exptl_crystal_density_diffrn 1.364
_exptl_crystal_density_method 'not measured'
_exptl_crystal_description prism
_exptl_crystal_F_000 984
_exptl_crystal_size_max 0.3
_exptl_crystal_size_mid 0.25
_exptl_crystal_size_min 0.2
_refine_diff_density_max 0.616
_refine_diff_density_min -0.296
_refine_diff_density_rms 0.057
_refine_ls_extinction_method none
_refine_ls_goodness_of_fit_ref 1.045
_refine_ls_hydrogen_treatment mixed
_refine_ls_matrix_type full
_refine_ls_number_parameters 268
_refine_ls_number_reflns 5221
_refine_ls_number_restraints 0
_refine_ls_restrained_S_all 1.045
_refine_ls_R_factor_all 0.0298
_refine_ls_R_factor_gt 0.026
_refine_ls_shift/su_max 0.002
_refine_ls_shift/su_mean 0
_refine_ls_structure_factor_coef Fsqd
_refine_ls_weighting_details 'calc w=1/[\s^2^(Fo^2^)+(0.0380P)^2^+1.4631P] where P=(Fo^2^+2Fc^2^)/3'
_refine_ls_weighting_scheme calc
_refine_ls_wR_factor_gt 0.0716
_refine_ls_wR_factor_ref 0.0736
_reflns_number_gt 4722
_reflns_number_total 5221
_reflns_threshold_expression >2sigma(I)
_cod_data_source_file ic061749zsi20060914_055238_8.cif
_cod_data_source_block bl8
_cod_original_cell_volume 2276.5(10)
_cod_original_sg_symbol_H-M 'P 21/c'
_cod_database_code 4307214

loop_
_symmetry_equiv_pos_as_xyz
'x, y, z'
'-x, y+1/2, -z+1/2'
'-x, -y, -z'
'x, -y-1/2, z-1/2'

loop_
_atom_site_label
_atom_site_type_symbol
_atom_site_fract_x
_atom_site_fract_y
_atom_site_fract_z
_atom_site_U_iso_or_equiv
_atom_site_adp_type
_atom_site_occupancy
_atom_site_symmetry_multiplicity
_atom_site_calc_flag
_atom_site_refinement_flags
_atom_site_disorder_assembly
_atom_site_disorder_group
C1 C 0.0664(2) 0.17524(8) 0.26647(15) 0.0252(4) Uani 1 1 d . . .
H1A H -0.017(3) 0.1958(13) 0.257(2) 0.05 Uiso 1 1 d . . .
H1B H 0.098(3) 0.1622(12) 0.338(2) 0.05 Uiso 1 1 d . . .
C2 C 0.2076(2) 0.20287(7) 0.23696(14) 0.0214(3) Uani 1 1 d . . .
C3 C 0.1862(2) 0.24262(7) 0.14730(14) 0.0223(3) Uani 1 1 d . . .
H3 H 0.0807 0.2561 0.1097 0.027 Uiso 1 1 calc R . .
C4 C 0.3147(2) 0.26334(8) 0.11089(14) 0.0243(3) Uani 1 1 d . . .
H4 H 0.2943 0.29 0.0488 0.029 Uiso 1 1 calc R . .
C5 C 0.3668(2) 0.18698(8) 0.29149(14) 0.0260(4) Uani 1 1 d . . .
H5 H 0.3878 0.1614 0.355 0.031 Uiso 1 1 calc R . .
C6 C 0.4960(2) 0.20778(8) 0.25495(15) 0.0280(4) Uani 1 1 d . . .
H6 H 0.6021 0.1955 0.2937 0.034 Uiso 1 1 calc R . .
C7 C 0.4723(2) 0.24582(8) 0.16340(14) 0.0252(4) Uani 1 1 d . . .
C8 C 0.6116(2) 0.26669(10) 0.12183(18) 0.0370(4) Uani 1 1 d . . .
H8A H 0.5712 0.2931 0.0569 0.055 Uiso 0.5 1 calc PR . .
H8B H 0.6651 0.2305 0.1018 0.055 Uiso 0.5 1 calc PR . .
H8C H 0.6884 0.29 0.1799 0.055 Uiso 0.5 1 calc PR . .
H8D H 0.7119 0.2493 0.1688 0.055 Uiso 0.5 1 calc PR . .
H8E H 0.6181 0.3119 0.1239 0.055 Uiso 0.5 1 calc PR . .
H8F H 0.5947 0.2524 0.0459 0.055 Uiso 0.5 1 calc PR . .
C11 C -0.1855(2) 0.17842(8) -0.07617(15) 0.0262(4) Uani 1 1 d . . .
H11A H -0.2284 0.1606 -0.019 0.039 Uiso 0.5 1 calc PR . .
H11B H -0.2536 0.1662 -0.1491 0.039 Uiso 0.5 1 calc PR . .
H11C H -0.1842 0.2236 -0.0702 0.039 Uiso 0.5 1 calc PR . .
H11D H -0.2158 0.2063 -0.1398 0.039 Uiso 0.5 1 calc PR . .
H11E H -0.1905 0.2007 -0.0098 0.039 Uiso 0.5 1 calc PR . .
H11F H -0.2599 0.1433 -0.0887 0.039 Uiso 0.5 1 calc PR . .
C12 C -0.01761(19) 0.15529(7) -0.06125(13) 0.0175(3) Uani 1 1 d . . .
C13 C 0.08940(19) 0.16838(7) -0.12305(13) 0.0198(3) Uani 1 1 d . . .
H13 H 0.0702 0.1947 -0.1856 0.024 Uiso 1 1 calc R . .
C14 C 0.22770(19) 0.13567(7) -0.07539(13) 0.0187(3) Uani 1 1 d . . .
C15 C 0.3835(2) 0.13222(10) -0.10424(16) 0.0304(4) Uani 1 1 d . . .
H15A H 0.4572 0.1043 -0.0528 0.046 Uiso 0.5 1 calc PR . .
H15B H 0.4314 0.1735 -0.0992 0.046 Uiso 0.5 1 calc PR . .
H15C H 0.3639 0.1165 -0.1796 0.046 Uiso 0.5 1 calc PR . .
H15D H 0.3778 0.1586 -0.1682 0.046 Uiso 0.5 1 calc PR . .
H15E H 0.4036 0.0894 -0.1219 0.046 Uiso 0.5 1 calc PR . .
H15F H 0.4711 0.1464 -0.0415 0.046 Uiso 0.5 1 calc PR . .
C16 C 0.31467(18) 0.06592(8) 0.08975(13) 0.0191(3) Uani 1 1 d . . .
H16A H 0.3671 0.0912 0.1553 0.023 Uiso 1 1 calc R . .
H16B H 0.3992 0.0516 0.0568 0.023 Uiso 1 1 calc R . .
C17 C 0.23631(19) 0.01020(7) 0.12583(13) 0.0185(3) Uani 1 1 d . . .
H17A H 0.1577 -0.0078 0.0605 0.022 Uiso 1 1 calc R . .
H17B H 0.3197 -0.0214 0.1559 0.022 Uiso 1 1 calc R . .
C21 C 0.07319(19) -0.03183(7) 0.23489(13) 0.0184(3) Uani 1 1 d . . .
H21A H 0.1505 -0.0666 0.2473 0.022 Uiso 1 1 calc R . .
H21B H -0.0181 -0.0422 0.1702 0.022 Uiso 1 1 calc R . .
C22 C 0.01213(18) -0.02462(8) 0.33517(13) 0.0212(3) Uani 1 1 d . . .
H22A H -0.0525 0.0137 0.3277 0.025 Uiso 1 1 calc R . .
H22B H -0.0588 -0.0599 0.3388 0.025 Uiso 1 1 calc R . .
C23 C 0.4602(2) 0.06726(10) 0.60927(16) 0.0333(4) Uani 1 1 d . . .
H23A H 0.4424 0.1044 0.563 0.05 Uiso 0.5 1 calc PR . .
H23B H 0.5691 0.0516 0.6178 0.05 Uiso 0.5 1 calc PR . .
H23C H 0.4477 0.0775 0.6819 0.05 Uiso 0.5 1 calc PR . .
H23D H 0.5304 0.0513 0.6788 0.05 Uiso 0.5 1 calc PR . .
H23E H 0.4038 0.1041 0.624 0.05 Uiso 0.5 1 calc PR . .
H23F H 0.5251 0.0782 0.5599 0.05 Uiso 0.5 1 calc PR . .
C24 C 0.3404(2) 0.01891(8) 0.55603(13) 0.0243(3) Uani 1 1 d . . .
C25 C 0.3198(2) -0.04109(9) 0.59210(14) 0.0287(4) Uani 1 1 d . . .
H25 H 0.3821 -0.0605 0.6577 0.034 Uiso 1 1 calc R . .
C26 C 0.1921(2) -0.06606(8) 0.51384(14) 0.0251(4) Uani 1 1 d . . .
C27 C 0.1114(2) -0.12757(10) 0.5068(2) 0.0388(5) Uani 1 1 d . . .
H27A H 0.0224 -0.1297 0.4388 0.058 Uiso 0.5 1 calc PR . .
H27B H 0.0696 -0.133 0.5705 0.058 Uiso 0.5 1 calc PR . .
H27C H 0.1891 -0.1604 0.5063 0.058 Uiso 0.5 1 calc PR . .
H27D H 0.165 -0.1523 0.5716 0.058 Uiso 0.5 1 calc PR . .
H27E H 0.1178 -0.149 0.4399 0.058 Uiso 0.5 1 calc PR . .
H27F H -0.0017 -0.1217 0.5041 0.058 Uiso 0.5 1 calc PR . .
N11 N 0.04994(15) 0.11607(6) 0.01987(10) 0.0146(2) Uani 1 1 d . . .
N12 N 0.20059(15) 0.10446(6) 0.00984(11) 0.0155(2) Uani 1 1 d . . .
N21 N 0.15264(15) 0.02482(6) 0.21051(10) 0.0157(2) Uani 1 1 d . . .
H21 H 0.2314 0.0355 0.2747 0.019 Uiso 1 1 calc R . .
N22 N 0.14206(16) -0.02190(6) 0.43636(11) 0.0199(3) Uani 1 1 d . . .
N23 N 0.23186(16) 0.03081(6) 0.46040(11) 0.0214(3) Uani 1 1 d . . .
Cl2 Cl -0.25877(4) 0.059874(19) 0.12223(3) 0.02186(9) Uani 1 1 d . . .
Zn1 Zn -0.00710(2) 0.101371(8) 0.167595(14) 0.01481(6) Uani 1 1 d . . .

loop_
_atom_site_aniso_label
_atom_site_aniso_U_11
_atom_site_aniso_U_22
_atom_site_aniso_U_33
_atom_site_aniso_U_23
_atom_site_aniso_U_13
_atom_site_aniso_U_12
C1 0.0354(9) 0.0201(8) 0.0236(9) -0.0077(7) 0.0142(8) -0.0063(7)
C2 0.0273(8) 0.0173(7) 0.0212(8) -0.0077(6) 0.0092(7) -0.0014(6)
C3 0.0208(7) 0.0184(7) 0.0266(8) -0.0033(6) 0.0045(6) 0.0013(6)
C4 0.0278(8) 0.0203(8) 0.0242(8) -0.0019(6) 0.0066(7) -0.0031(6)
C5 0.0302(9) 0.0245(8) 0.0206(8) -0.0017(6) 0.0024(7) -0.0011(7)
C6 0.0213(8) 0.0297(9) 0.0291(9) -0.0047(7) 0.0007(7) -0.0001(7)
C7 0.0239(8) 0.0247(8) 0.0280(9) -0.0078(7) 0.0090(7) -0.0031(6)
C8 0.0287(9) 0.0454(11) 0.0405(11) -0.0069(9) 0.0159(8) -0.0062(8)
C11 0.0250(8) 0.0277(8) 0.0275(9) 0.0080(7) 0.0102(7) 0.0108(7)
C12 0.0213(7) 0.0139(7) 0.0180(7) -0.0001(5) 0.0065(6) 0.0011(6)
C13 0.0253(8) 0.0164(7) 0.0193(8) 0.0021(6) 0.0090(6) -0.0016(6)
C14 0.0207(7) 0.0192(7) 0.0182(7) -0.0006(6) 0.0090(6) -0.0046(6)
C15 0.0233(8) 0.0430(11) 0.0295(9) 0.0076(8) 0.0152(7) -0.0007(7)
C16 0.0133(7) 0.0269(8) 0.0173(7) 0.0017(6) 0.0047(6) 0.0031(6)
C17 0.0196(7) 0.0199(7) 0.0169(7) 0.0013(6) 0.0065(6) 0.0056(6)
C21 0.0198(7) 0.0153(7) 0.0193(7) -0.0001(6) 0.0042(6) 0.0000(6)
C22 0.0184(7) 0.0233(8) 0.0224(8) 0.0059(6) 0.0066(6) -0.0003(6)
C23 0.0288(9) 0.0437(11) 0.0235(9) -0.0105(8) 0.0010(7) 0.0090(8)
C24 0.0232(8) 0.0353(9) 0.0158(7) -0.0013(7) 0.0078(6) 0.0120(7)
C25 0.0280(9) 0.0420(10) 0.0185(8) 0.0105(7) 0.0106(7) 0.0145(8)
C26 0.0260(8) 0.0300(9) 0.0251(8) 0.0118(7) 0.0165(7) 0.0104(7)
C27 0.0346(10) 0.0345(10) 0.0526(13) 0.0240(9) 0.0208(9) 0.0067(8)
N11 0.0139(6) 0.0154(6) 0.0157(6) 0.0000(5) 0.0062(5) 0.0015(5)
N12 0.0133(6) 0.0184(6) 0.0160(6) 0.0000(5) 0.0059(5) -0.0004(5)
N21 0.0157(6) 0.0177(6) 0.0138(6) 0.0004(5) 0.0041(5) 0.0002(5)
N22 0.0206(6) 0.0234(7) 0.0178(6) 0.0056(5) 0.0089(5) 0.0032(5)
N23 0.0219(7) 0.0239(7) 0.0181(7) 0.0010(5) 0.0052(5) 0.0035(5)
Cl2 0.01354(17) 0.0317(2) 0.02099(19) 0.00315(15) 0.00586(14) 0.00042(14)
Zn1 0.01598(10) 0.01458(9) 0.01527(10) -0.00067(6) 0.00669(7) 0.00094(6)

loop_
_atom_type_symbol
_atom_type_description
_atom_type_scat_dispersion_real
_atom_type_scat_dispersion_imag
_atom_type_scat_source
C C 0.0033 0.0016 'International Tables Vol C Tables 4.2.6.8 and 6.1.1.4'
H H 0 0 'International Tables Vol C Tables 4.2.6.8 and 6.1.1.4'
N N 0.0061 0.0033 'International Tables Vol C Tables 4.2.6.8 and 6.1.1.4'
Cl Cl 0.1484 0.1585 'International Tables Vol C Tables 4.2.6.8 and 6.1.1.4'
Zn Zn 0.2839 1.4301 'International Tables Vol C Tables 4.2.6.8 and 6.1.1.4'
K K 0.2009 0.2494 'International Tables Vol C Tables 4.2.6.8 and 6.1.1.4'

loop_
_geom_angle_atom_site_label_1
_geom_angle_atom_site_label_2
_geom_angle_atom_site_label_3
_geom_angle
_geom_angle_site_symmetry_1
_geom_angle_site_symmetry_3
_geom_angle_publ_flag
C2 C1 Zn1 107.35(11) . . ?
C3 C2 C5 115.95(16) . . ?
C3 C2 C1 121.20(16) . . ?
C5 C2 C1 122.67(16) . . ?
C2 C3 C4 122.18(16) . . ?
C7 C4 C3 121.56(16) . . ?
C2 C5 C6 121.87(16) . . ?
C7 C6 C5 121.45(16) . . ?
C6 C7 C4 116.93(16) . . ?
C6 C7 C8 121.43(17) . . ?
C4 C7 C8 121.64(17) . . ?
N11 C12 C13 109.97(13) . . ?
N11 C12 C11 120.60(14) . . ?
C13 C12 C11 129.43(14) . . ?
C14 C13 C12 106.55(14) . . ?
N12 C14 C13 106.26(13) . . ?
N12 C14 C15 122.91(15) . . ?
C13 C14 C15 130.82(15) . . ?
N12 C16 C17 112.87(12) . . ?
N21 C17 C16 113.52(13) . . ?
N21 C21 C22 112.51(13) . . ?
N22 C22 C21 112.03(13) . . ?
N23 C24 C25 110.60(16) . . ?
N23 C24 C23 119.81(16) . . ?
C25 C24 C23 129.58(16) . . ?
C26 C25 C24 106.32(15) . . ?
N22 C26 C25 105.87(16) . . ?
N22 C26 C27 122.54(17) . . ?
C25 C26 C27 131.57(16) . . ?
C12 N11 N12 105.57(12) . . ?
C12 N11 Zn1 128.45(10) . . ?
N12 N11 Zn1 121.88(9) . . ?
C14 N12 N11 111.63(12) . . ?
C14 N12 C16 127.04(13) . . ?
N11 N12 C16 121.19(12) . . ?
C21 N21 C17 108.93(12) . . ?
C21 N21 Zn1 112.91(9) . . ?
C17 N21 Zn1 113.39(9) . . ?
C26 N22 N23 112.55(14) . . ?
C26 N22 C22 128.55(15) . . ?
N23 N22 C22 118.88(13) . . ?
C24 N23 N22 104.65(14) . . ?
C1 Zn1 N11 108.69(6) . . ?
C1 Zn1 N21 112.93(7) . . ?
N11 Zn1 N21 92.55(5) . . ?
C1 Zn1 Cl2 125.46(6) . . ?
N11 Zn1 Cl2 106.71(4) . . ?
N21 Zn1 Cl2 105.41(4) . . ?

loop_
_geom_bond_atom_site_label_1
_geom_bond_atom_site_label_2
_geom_bond_distance
_geom_bond_site_symmetry_2
_geom_bond_publ_flag
C1 C2 1.502(2) . ?
C1 Zn1 2.0182(17) . ?
C2 C3 1.393(2) . ?
C2 C5 1.401(2) . ?
C3 C4 1.395(2) . ?
C4 C7 1.393(2) . ?
C5 C6 1.402(3) . ?
C6 C7 1.388(3) . ?
C7 C8 1.516(2) . ?
C11 C12 1.501(2) . ?
C12 N11 1.333(2) . ?
C12 C13 1.401(2) . ?
C13 C14 1.376(2) . ?
C14 N12 1.348(2) . ?
C14 C15 1.498(2) . ?
C16 N12 1.4594(19) . ?
C16 C17 1.516(2) . ?
C17 N21 1.4877(19) . ?
C21 N21 1.4808(19) . ?
C21 C22 1.514(2) . ?
C22 N22 1.447(2) . ?
C23 C24 1.494(3) . ?
C24 N23 1.331(2) . ?
C24 C25 1.404(3) . ?
C25 C26 1.371(3) . ?
C26 N22 1.349(2) . ?
C26 C27 1.495(3) . ?
N11 N12 1.3714(17) . ?
N11 Zn1 2.0876(14) . ?
N21 Zn1 2.1290(13) . ?
N22 N23 1.366(2) . ?
Cl2 Zn1 2.2789(6) . ?
